data_2108713
loop_
_publ_author_name
'Olejniczak, Anna'
'Katrusiak, Anna'
'Podsiad\/lo, Marcin'
'Katrusiak, Andrzej'

_publ_section_title
;
 Crystal design by CH&#x00B7;&#x00B7;&#x00B7;N and
 N&#x00B7;&#x00B7;&#x00B7;N interactions: high-pressure structures of
 high-nitrogen-content azido-triazolopyridazines compounds
;
_journal_coeditor_code DK5103SUP1
_journal_issue 6
_journal_name_full 'Acta Crystallographica Section B'
_journal_page_first
;
;
_journal_paper_doi 10.1107/S2052520620014493
_journal_volume 76
_journal_year 2020
_chemical_formula_moiety 'C6 H5 N7, 0.3(O)'
_chemical_formula_sum 'C6 H5 N7 O0.3'
_chemical_formula_weight 179.97
_chemical_name_systematic 3-methyl-6-azido-1,2,4-triazolo[4,3-b]pyridazine
_space_group_crystal_system tetragonal
_space_group_IT_number 88
_space_group_name_Hall '-I 4ad'
_space_group_name_H-M_alt 'I 41/a :2'
_atom_sites_solution_hydrogens geom
_atom_sites_solution_primary direct
_audit_creation_date 2018-10-29
_audit_creation_method
;
Olex2 1.2
(compiled 2018.05.29 svn.r3508 for OlexSys, GUI svn.r5506)
;
_cell_angle_alpha 90
_cell_angle_beta 90
_cell_angle_gamma 90
_cell_formula_units_Z 16
_cell_length_a 28.1674(5)
_cell_length_b 28.1674(5)
_cell_length_c 4.15209(11)
_cell_measurement_reflns_used 5855
_cell_measurement_temperature 296.0(1)
_cell_measurement_theta_max 76.0480
_cell_measurement_theta_min 3.1300
_cell_volume 3294.28(12)
_computing_cell_refinement
;
CrysAlisPro, Agilent Technologies,
Version 1.171.37.31 (release 14-01-2014 CrysAlis171 .NET)
(compiled Jan 14 2014,18:38:05)
;
_computing_data_collection
;
CrysAlisPro, Agilent Technologies,
Version 1.171.37.31 (release 14-01-2014 CrysAlis171 .NET)
(compiled Jan 14 2014,18:38:05)
;
_computing_data_reduction
;
CrysAlisPro, Agilent Technologies,
Version 1.171.37.31 (release 14-01-2014 CrysAlis171 .NET)
(compiled Jan 14 2014,18:38:05)
;
_computing_molecular_graphics 'Olex2 1.3 (Dolomanov et al., 2009)'
_computing_publication_material 'Olex2 1.3 (Dolomanov et al., 2009)'
_computing_structure_refinement 'ShelXL (Sheldrick, 2015)'
_computing_structure_solution 'ShelXT (Sheldrick, 2015)'
_diffrn_ambient_temperature 296.0(1)
_diffrn_detector 'CCD plate'
_diffrn_detector_area_resol_mean 10.5357
_diffrn_detector_type Atlas
_diffrn_measured_fraction_theta_full 0.999
_diffrn_measured_fraction_theta_max 0.994
_diffrn_measurement_details
;
#__ type_ start__ end____ width___ exp.time_
  1 omega   57.00  120.00   1.0000    5.0000
omega____ theta____ kappa____ phi______ frames
    -       40.8379  162.0000   95.0000 63

#__ type_ start__ end____ width___ exp.time_
  2 omega   13.00  114.00   1.0000    5.0000
omega____ theta____ kappa____ phi______ frames
    -       40.8379   77.0000 -120.0000 101

#__ type_ start__ end____ width___ exp.time_
  3 omega  -33.00   48.00   1.0000    5.0000
omega____ theta____ kappa____ phi______ frames
    -       40.8379  -37.0000    0.0000 81

#__ type_ start__ end____ width___ exp.time_
  4 omega   69.00   95.00   1.0000    5.0000
omega____ theta____ kappa____ phi______ frames
    -       40.8379 -125.0000 -180.0000 26

#__ type_ start__ end____ width___ exp.time_
  5 omega  -25.00   66.00   1.0000    5.0000
omega____ theta____ kappa____ phi______ frames
    -       40.8379  -37.0000   90.0000 91

#__ type_ start__ end____ width___ exp.time_
  6 omega   39.00   69.00   1.0000   30.0000
omega____ theta____ kappa____ phi______ frames
    -      113.0000  -30.0000  -90.0000 30

#__ type_ start__ end____ width___ exp.time_
  7 omega   35.00   69.00   1.0000   30.0000
omega____ theta____ kappa____ phi______ frames
    -      113.0000  -30.0000  150.0000 34

#__ type_ start__ end____ width___ exp.time_
  8 omega   40.00   69.00   1.0000   30.0000
omega____ theta____ kappa____ phi______ frames
    -      113.0000  -30.0000 -180.0000 29

#__ type_ start__ end____ width___ exp.time_
  9 omega   38.00   68.00   1.0000   30.0000
omega____ theta____ kappa____ phi______ frames
    -      113.0000  -30.0000  -60.0000 30

#__ type_ start__ end____ width___ exp.time_
 10 omega  105.00  153.00   1.0000   30.0000
omega____ theta____ kappa____ phi______ frames
    -      113.0000  111.0000 -150.0000 48

#__ type_ start__ end____ width___ exp.time_
 11 omega   86.00  113.00   1.0000   30.0000
omega____ theta____ kappa____ phi______ frames
    -      113.0000   61.0000 -180.0000 27

#__ type_ start__ end____ width___ exp.time_
 12 omega   31.00  109.00   1.0000   30.0000
omega____ theta____ kappa____ phi______ frames
    -      113.0000  -94.0000  120.0000 78

#__ type_ start__ end____ width___ exp.time_
 13 omega   40.00   72.00   1.0000   30.0000
omega____ theta____ kappa____ phi______ frames
    -      113.0000  -77.0000 -120.0000 32

#__ type_ start__ end____ width___ exp.time_
 14 omega   77.00  103.00   1.0000   30.0000
omega____ theta____ kappa____ phi______ frames
    -      113.0000  -77.0000 -120.0000 26

#__ type_ start__ end____ width___ exp.time_
 15 omega   44.00   69.00   1.0000   30.0000
omega____ theta____ kappa____ phi______ frames
    -      113.0000  -30.0000    0.0000 25

#__ type_ start__ end____ width___ exp.time_
 16 omega   68.00   94.00   1.0000   30.0000
omega____ theta____ kappa____ phi______ frames
    -      113.0000 -116.0000 -142.0000 26

#__ type_ start__ end____ width___ exp.time_
 17 omega   49.00   75.00   1.0000   30.0000
omega____ theta____ kappa____ phi______ frames
    -      113.0000  -45.0000    0.0000 26

#__ type_ start__ end____ width___ exp.time_
 18 omega   39.00   77.00   1.0000   30.0000
omega____ theta____ kappa____ phi______ frames
    -      113.0000  -45.0000   90.0000 38

#__ type_ start__ end____ width___ exp.time_
 19 omega   38.00   63.00   1.0000   30.0000
omega____ theta____ kappa____ phi______ frames
    -      113.0000  -45.0000  120.0000 25

#__ type_ start__ end____ width___ exp.time_
 20 omega   57.00   98.00   1.0000   30.0000
omega____ theta____ kappa____ phi______ frames
    -      113.0000  -94.0000   90.0000 41

#__ type_ start__ end____ width___ exp.time_
 21 omega  100.00  158.00   1.0000   30.0000
omega____ theta____ kappa____ phi______ frames
    -      113.0000   45.0000  -90.0000 58

#__ type_ start__ end____ width___ exp.time_
 22 omega  129.00  154.00   1.0000   30.0000
omega____ theta____ kappa____ phi______ frames
    -      113.0000   45.0000 -150.0000 25

#__ type_ start__ end____ width___ exp.time_
 23 omega   41.00   77.00   1.0000   30.0000
omega____ theta____ kappa____ phi______ frames
    -      113.0000  -45.0000 -120.0000 36

#__ type_ start__ end____ width___ exp.time_
 24 omega   37.00   91.00   1.0000   30.0000
omega____ theta____ kappa____ phi______ frames
    -      113.0000 -111.0000   60.0000 54

#__ type_ start__ end____ width___ exp.time_
 25 omega  130.00  156.00   1.0000   30.0000
omega____ theta____ kappa____ phi______ frames
    -      113.0000   61.0000 -180.0000 26

#__ type_ start__ end____ width___ exp.time_
 26 omega   50.00  116.00   1.0000   30.0000
omega____ theta____ kappa____ phi______ frames
    -      113.0000 -111.0000 -120.0000 66

#__ type_ start__ end____ width___ exp.time_
 27 omega   68.00  116.00   1.0000   30.0000
omega____ theta____ kappa____ phi______ frames
    -      113.0000 -111.0000    0.0000 48

#__ type_ start__ end____ width___ exp.time_
 28 omega   63.00  140.00   1.0000   30.0000
omega____ theta____ kappa____ phi______ frames
    -      113.0000    0.0000 -150.0000 77
;
_diffrn_measurement_device 'four-circle diffractometer'
_diffrn_measurement_device_type 'SuperNova, Single source at offset, Atlas'
_diffrn_measurement_method '\w scans'
_diffrn_orient_matrix_UB_11 -0.0432166000
_diffrn_orient_matrix_UB_12 0.0078899000
_diffrn_orient_matrix_UB_13 -0.2210150000
_diffrn_orient_matrix_UB_21 0.0012575000
_diffrn_orient_matrix_UB_22 0.0535032000
_diffrn_orient_matrix_UB_23 0.0768049000
_diffrn_orient_matrix_UB_31 0.0334874000
_diffrn_orient_matrix_UB_32 0.0081865000
_diffrn_orient_matrix_UB_33 -0.2879673000
_diffrn_radiation_monochromator mirror
_diffrn_radiation_probe x-ray
_diffrn_radiation_type 'Cu K\a'
_diffrn_radiation_wavelength 1.54184
_diffrn_reflns_av_R_equivalents 0.0185
_diffrn_reflns_av_unetI/netI 0.0109
_diffrn_reflns_Laue_measured_fraction_full 0.999
_diffrn_reflns_Laue_measured_fraction_max 0.994
_diffrn_reflns_limit_h_max 35
_diffrn_reflns_limit_h_min -34
_diffrn_reflns_limit_k_max 31
_diffrn_reflns_limit_k_min -35
_diffrn_reflns_limit_l_max 5
_diffrn_reflns_limit_l_min -3
_diffrn_reflns_number 11092
_diffrn_reflns_point_group_measured_fraction_full 0.999
_diffrn_reflns_point_group_measured_fraction_max 0.994
_diffrn_reflns_theta_full 67.684
_diffrn_reflns_theta_max 76.575
_diffrn_reflns_theta_min 6.285
_diffrn_source 'sealed X-ray tube'
_diffrn_source_type 'SuperNova (Cu) X-ray Source'
_exptl_absorpt_coefficient_mu 0.896
_exptl_absorpt_correction_T_max 1.00000
_exptl_absorpt_correction_T_min 0.91489
_exptl_absorpt_correction_type multi-scan
_exptl_absorpt_process_details
;
CrysAlisPro, Agilent Technologies,
Version 1.171.37.31 (release 14-01-2014 CrysAlis171 .NET)
(compiled Jan 14 2014,18:38:05)
Empirical absorption correction using spherical harmonics,
 implemented in SCALE3 ABSPACK scaling algorithm.
;
_exptl_crystal_colour colorless
_exptl_crystal_density_diffrn 1.451
_exptl_crystal_description plate
_exptl_crystal_F_000 1478
_exptl_crystal_size_max 0.39
_exptl_crystal_size_mid 0.29
_exptl_crystal_size_min 0.12
_refine_diff_density_max 0.096
_refine_diff_density_min -0.141
_refine_diff_density_rms 0.029
_refine_ls_extinction_method none
_refine_ls_goodness_of_fit_ref 1.048
_refine_ls_hydrogen_treatment constr
_refine_ls_matrix_type full
_refine_ls_number_parameters 128
_refine_ls_number_reflns 1725
_refine_ls_number_restraints 0
_refine_ls_restrained_S_all 1.048
_refine_ls_R_factor_all 0.0407
_refine_ls_R_factor_gt 0.0371
_refine_ls_shift/su_max 0.001
_refine_ls_shift/su_mean 0.000
_refine_ls_structure_factor_coef Fsqd
_refine_ls_weighting_details 'w=1/[\s^2^(Fo^2^)+(0.0600P)^2^+0.5562P] where P=(Fo^2^+2Fc^2^)/3'
_refine_ls_weighting_scheme calc
_refine_ls_wR_factor_gt 0.1033
_refine_ls_wR_factor_ref 0.1077
_reflns_Friedel_coverage 0.000
_reflns_number_gt 1533
_reflns_number_total 1725
_reflns_threshold_expression 'I > 2\s(I)'
_cod_data_source_file dk5103sup1.cif
_cod_data_source_block C6H5N7.H2Oat296K
_cod_original_cell_volume 3294.29(14)
_cod_original_sg_symbol_H-M 'I 41/a'
_cod_original_formula_sum 'C6 H5 N7 O0.30'
_cod_database_code 2108713
_shelx_shelxl_version_number 2014/7
_chemical_oxdiff_formula 'C6 H5 N7 O1'
_shelx_space_group_comment
;
The symmetry employed for this shelxl refinement is uniquely defined
by the following loop, which should always be used as a source of
symmetry information in preference to the above space-group names.
They are only intended as comments.
;
_reflns_odcompleteness_completeness 100.00
_reflns_odcompleteness_iscentric 1
_reflns_odcompleteness_theta 69.95
_olex2_refinement_description
;
1. Fixed Uiso
 At 1.2 times of:
  All C(H) groups
 At 1.5 times of:
  All C(H,H,H) groups
2. Others
 Fixed Sof: O1(0.3)
3.a Aromatic/amide H refined with riding coordinates:
 C8(H8), C7(H7)
3.b Idealised Me refined as rotating group:
 C13(H13A,H13B,H13C)
;
_olex2_submission_special_instructions 'No special instructions were received'

loop_
_space_group_symop_operation_xyz
'x, y, z'
'-y+3/4, x+1/4, z+1/4'
'-x, -y+1/2, z'
'y+1/4, -x+1/4, z+1/4'
'x+1/2, y+1/2, z+1/2'
'-y+5/4, x+3/4, z+3/4'
'-x+1/2, -y+1, z+1/2'
'y+3/4, -x+3/4, z+3/4'
'-x, -y, -z'
'y-3/4, -x-1/4, -z-1/4'
'x, y-1/2, -z'
'-y-1/4, x-1/4, -z-1/4'
'-x+1/2, -y+1/2, -z+1/2'
'y-1/4, -x+1/4, -z+1/4'
'x+1/2, y, -z+1/2'
'-y+1/4, x+1/4, -z+1/4'

loop_
_atom_site_label
_atom_site_type_symbol
_atom_site_fract_x
_atom_site_fract_y
_atom_site_fract_z
_atom_site_U_iso_or_equiv
_atom_site_adp_type
_atom_site_occupancy
_atom_site_site_symmetry_order
_atom_site_calc_flag
_atom_site_refinement_flags_posn
_atom_site_refinement_flags_adp
_atom_site_refinement_flags_occupancy
_atom_site_disorder_assembly
_atom_site_disorder_group
N5 N 0.57725(3) 0.61830(3) 0.8460(2) 0.0545(3) Uani 1 1 d . . . . .
N4 N 0.58664(3) 0.58068(3) 1.0428(2) 0.0549(3) Uani 1 1 d . . . . .
N10 N 0.60929(5) 0.67919(4) 0.5377(3) 0.0783(4) Uani 1 1 d . . . . .
N11 N 0.56701(5) 0.68658(4) 0.4586(3) 0.0739(3) Uani 1 1 d . . . . .
N2 N 0.57674(5) 0.51959(4) 1.3535(3) 0.0784(4) Uani 1 1 d . . . . .
C3 C 0.55422(5) 0.55222(4) 1.1877(3) 0.0607(3) Uani 1 1 d . . . . .
N12 N 0.53108(7) 0.69623(6) 0.3698(4) 0.0985(5) Uani 1 1 d . . . . .
N1 N 0.62499(5) 0.52655(4) 1.3186(4) 0.0871(4) Uani 1 1 d . . . . .
C6 C 0.61525(4) 0.63965(4) 0.7458(3) 0.0614(3) Uani 1 1 d . . . . .
C8 C 0.67056(5) 0.58905(6) 1.0123(5) 0.0841(5) Uani 1 1 d . . . . .
H8 H 0.701250 0.579520 1.063672 0.101 Uiso 1 1 calc R U . . .
C9 C 0.63066(5) 0.56386(5) 1.1299(4) 0.0695(4) Uani 1 1 d . . . . .
C13 C 0.50257(5) 0.55931(5) 1.1626(4) 0.0732(4) Uani 1 1 d . . . . .
H13A H 0.493146 0.557381 0.940790 0.110 Uiso 1 1 calc R U . . .
H13B H 0.494397 0.589996 1.246614 0.110 Uiso 1 1 calc R U . . .
H13C H 0.486473 0.535185 1.284052 0.110 Uiso 1 1 calc R U . . .
C7 C 0.66285(5) 0.62712(6) 0.8245(4) 0.0781(4) Uani 1 1 d . . . . .
H7 H 0.688164 0.644982 0.747108 0.094 Uiso 1 1 calc R U . . .
O1 O 0.7337(12) 0.4877(15) 0.324(16) 0.209(9) Uani 0.3 1 d . . P . .

loop_
_atom_site_aniso_label
_atom_site_aniso_U_11
_atom_site_aniso_U_22
_atom_site_aniso_U_33
_atom_site_aniso_U_23
_atom_site_aniso_U_13
_atom_site_aniso_U_12
N5 0.0587(5) 0.0457(4) 0.0591(5) 0.0011(4) 0.0040(4) -0.0038(4)
N4 0.0581(5) 0.0469(5) 0.0595(5) -0.0002(4) -0.0021(4) -0.0012(4)
N10 0.0855(8) 0.0645(6) 0.0850(8) 0.0093(6) 0.0212(6) -0.0153(6)
N11 0.0935(9) 0.0561(6) 0.0720(7) 0.0080(5) 0.0161(6) -0.0008(6)
N2 0.0956(9) 0.0575(6) 0.0820(8) 0.0132(5) -0.0145(7) -0.0043(5)
C3 0.0723(7) 0.0481(5) 0.0618(7) 0.0039(5) -0.0027(5) -0.0069(5)
N12 0.1095(12) 0.0862(9) 0.0999(11) 0.0187(8) 0.0007(9) 0.0196(8)
N1 0.0930(9) 0.0659(7) 0.1023(10) 0.0070(6) -0.0274(8) 0.0098(6)
C6 0.0633(7) 0.0543(6) 0.0667(7) -0.0059(5) 0.0117(5) -0.0091(5)
C8 0.0565(7) 0.0839(10) 0.1120(12) -0.0175(9) -0.0088(8) 0.0067(6)
C9 0.0643(7) 0.0603(7) 0.0839(9) -0.0080(6) -0.0128(6) 0.0066(5)
C13 0.0703(8) 0.0667(7) 0.0826(9) 0.0130(6) 0.0069(7) -0.0122(6)
C7 0.0588(7) 0.0783(9) 0.0973(11) -0.0143(8) 0.0124(7) -0.0123(6)
O1 0.157(13) 0.170(12) 0.30(3) 0.045(12) -0.061(17) -0.026(6)

loop_
_atom_type_symbol
_atom_type_description
_atom_type_scat_dispersion_real
_atom_type_scat_dispersion_imag
_atom_type_scat_source
C C 0.0181 0.0091 'International Tables Vol C Tables 4.2.6.8 and 6.1.1.4'
H H 0.0000 0.0000 'International Tables Vol C Tables 4.2.6.8 and 6.1.1.4'
N N 0.0311 0.0180 'International Tables Vol C Tables 4.2.6.8 and 6.1.1.4'
O O 0.0492 0.0322 'International Tables Vol C Tables 4.2.6.8 and 6.1.1.4'

loop_
_geom_angle_atom_site_label_1
_geom_angle_atom_site_label_2
_geom_angle_atom_site_label_3
_geom_angle
_geom_angle_site_symmetry_1
_geom_angle_site_symmetry_3
_geom_angle_publ_flag
C6 N5 N4 113.10(10) . . ?
N5 N4 C9 126.86(11) . . ?
C3 N4 N5 126.47(10) . . ?
C3 N4 C9 106.67(11) . . ?
N11 N10 C6 113.73(11) . . ?
N12 N11 N10 173.56(15) . . ?
C3 N2 N1 108.74(12) . . ?
N4 C3 C13 123.64(11) . . ?
N2 C3 N4 108.74(12) . . ?
N2 C3 C13 127.59(12) . . ?
C9 N1 N2 107.13(12) . . ?
N5 C6 N10 117.49(12) . . ?
N5 C6 C7 126.07(13) . . ?
N10 C6 C7 116.44(12) . . ?
C9 C8 H8 120.9 . . ?
C7 C8 H8 120.9 . . ?
C7 C8 C9 118.15(13) . . ?
N4 C9 C8 116.87(13) . . ?
N1 C9 N4 108.72(13) . . ?
N1 C9 C8 134.39(14) . . ?
C3 C13 H13A 109.5 . . ?
C3 C13 H13B 109.5 . . ?
C3 C13 H13C 109.5 . . ?
H13A C13 H13B 109.5 . . ?
H13A C13 H13C 109.5 . . ?
H13B C13 H13C 109.5 . . ?
C6 C7 H7 120.6 . . ?
C8 C7 C6 118.89(13) . . ?
C8 C7 H7 120.6 . . ?
O1 O1 O1 128.3(6) 6_544 4_565 ?

loop_
_geom_bond_atom_site_label_1
_geom_bond_atom_site_label_2
_geom_bond_distance
_geom_bond_site_symmetry_2
_geom_bond_publ_flag
N5 N4 1.3642(13) . ?
N5 C6 1.2962(15) . ?
N4 C3 1.3561(16) . ?
N4 C9 1.3757(16) . ?
N10 N11 1.2530(19) . ?
N10 C6 1.4195(18) . ?
N11 N12 1.111(2) . ?
N2 C3 1.3118(18) . ?
N2 N1 1.381(2) . ?
C3 C13 1.472(2) . ?
N1 C9 1.320(2) . ?
C6 C7 1.424(2) . ?
C8 H8 0.9300 . ?
C8 C9 1.416(2) . ?
C8 C7 1.343(2) . ?
C13 H13A 0.9600 . ?
C13 H13B 0.9600 . ?
C13 H13C 0.9600 . ?
C7 H7 0.9300 . ?
O1 O1 1.319(8) 6_544 ?
O1 O1 1.319(8) 4_565 ?

loop_
_geom_torsion_atom_site_label_1
_geom_torsion_atom_site_label_2
_geom_torsion_atom_site_label_3
_geom_torsion_atom_site_label_4
_geom_torsion
_geom_torsion_site_symmetry_1
_geom_torsion_site_symmetry_2
_geom_torsion_site_symmetry_3
_geom_torsion_site_symmetry_4
_geom_torsion_publ_flag
N5 N4 C3 N2 179.05(11) . . . . ?
N5 N4 C3 C13 -2.6(2) . . . . ?
N5 N4 C9 N1 -178.99(11) . . . . ?
N5 N4 C9 C8 2.3(2) . . . . ?
N5 C6 C7 C8 2.0(2) . . . . ?
N4 N5 C6 N10 179.64(10) . . . . ?
N4 N5 C6 C7 -0.22(18) . . . . ?
N10 C6 C7 C8 -177.90(14) . . . . ?
N11 N10 C6 N5 -4.60(19) . . . . ?
N11 N10 C6 C7 175.28(13) . . . . ?
N2 N1 C9 N4 -0.25(17) . . . . ?
N2 N1 C9 C8 178.18(17) . . . . ?
C3 N4 C9 N1 0.32(15) . . . . ?
C3 N4 C9 C8 -178.43(13) . . . . ?
C3 N2 N1 C9 0.09(18) . . . . ?
N1 N2 C3 N4 0.11(16) . . . . ?
N1 N2 C3 C13 -178.14(14) . . . . ?
C6 N5 N4 C3 178.87(11) . . . . ?
C6 N5 N4 C9 -1.96(17) . . . . ?
C9 N4 C3 N2 -0.26(15) . . . . ?
C9 N4 C3 C13 178.08(13) . . . . ?
C9 C8 C7 C6 -1.6(2) . . . . ?
C7 C8 C9 N4 -0.3(2) . . . . ?
C7 C8 C9 N1 -178.65(16) . . . . ?

_cod_database_fobs_code 2108713
